data_4027982
loop_
_publ_author_name
'Roman A. Valiulin'
'Teresa M. Arisco'
'Andrei G. Kutateladze'

_publ_contact_author_address
;Department of Chemistry and Biochemistry
University of Denver
FW Olin Hall, 202
2190 E. Iliff Ave
Denver, CO 80208
;
_publ_contact_author_email akutatel.edu
_publ_contact_author_fax 303-871-2254
_publ_contact_author_name 'Andrei Kutateladze'
_publ_contact_author_phone 303-871-2995
_publ_section_title
;
 Photoinduced Intramolecular Cyclopentanation vs Photoprotolytic
 Oxametathesis in Polycyclic Alkenes Outfitted with Conformationally
 Constrained Aroylmethyl Chromophores
;
_journal_name_full 'Journal of Organic Chemistry'
_journal_page_first 2012
_journal_page_last 2025
_journal_paper_doi 10.1021/jo301909j
_journal_volume 78
_journal_year 2013
_chemical_formula_moiety 'C21 H22 O5'
_chemical_formula_sum 'C21 H22 O5'
_chemical_formula_weight 354.39
_chemical_name_common none
_chemical_name_systematic
;
dimethyl spiro[exo-5-phenacylbicyclo[2.2.1]
hept-2-ene-endo-5,endo-6-dicarboxylate-7,1'-cyclopropane]
;
_space_group_IT_number 2
_symmetry_cell_setting triclinic
_symmetry_space_group_name_Hall '-P 1'
_symmetry_space_group_name_H-M 'P -1'
_atom_sites_solution_hydrogens geom
_atom_sites_solution_primary direct
_atom_sites_solution_secondary difmap
_audit_creation_method SHELXL-97
_cell_angle_alpha 70.632(2)
_cell_angle_beta 72.214(2)
_cell_angle_gamma 74.598(2)
_cell_formula_units_Z 12
_cell_length_a 15.6683(4)
_cell_length_b 18.0653(5)
_cell_length_c 22.3298(6)
_cell_measurement_reflns_used 8459
_cell_measurement_temperature 296(2)
_cell_measurement_theta_max 21.21
_cell_measurement_theta_min 2.24
_cell_volume 5582.1(3)
_computing_cell_refinement 'Bruker SAINT'
_computing_data_collection 'Bruker APEX2'
_computing_data_reduction 'Bruker SAINT'
_computing_molecular_graphics 'Bruker SHELXTL'
_computing_publication_material 'Bruker SHELXTL'
_computing_structure_refinement 'SHELXL-97 (Sheldrick, 2008)'
_computing_structure_solution 'SHELXS-97 (Sheldrick, 2008)'
_diffrn_ambient_temperature 296(2)
_diffrn_detector_area_resol_mean 8.33
_diffrn_measured_fraction_theta_full 0.999
_diffrn_measured_fraction_theta_max 0.999
_diffrn_measurement_device_type 'Bruker D8 APEX II Diffractometer'
_diffrn_measurement_method '\f and \w scans'
_diffrn_radiation_monochromator graphite
_diffrn_radiation_source 'fine-focus sealed tube'
_diffrn_radiation_type MoK\a
_diffrn_radiation_wavelength 0.71073
_diffrn_reflns_av_R_equivalents 0.1152
_diffrn_reflns_av_sigmaI/netI 0.0869
_diffrn_reflns_limit_h_max 19
_diffrn_reflns_limit_h_min -19
_diffrn_reflns_limit_k_max 22
_diffrn_reflns_limit_k_min -22
_diffrn_reflns_limit_l_max 27
_diffrn_reflns_limit_l_min -27
_diffrn_reflns_number 232677
_diffrn_reflns_theta_full 26.37
_diffrn_reflns_theta_max 26.37
_diffrn_reflns_theta_min 1.00
_exptl_absorpt_coefficient_mu 0.090
_exptl_absorpt_correction_T_max 0.9964
_exptl_absorpt_correction_T_min 0.9439
_exptl_absorpt_correction_type multi-scan
_exptl_crystal_colour colourless
_exptl_crystal_density_diffrn 1.265
_exptl_crystal_description needle/rod
_exptl_crystal_F_000 2256
_exptl_crystal_size_max 0.65
_exptl_crystal_size_mid 0.09
_exptl_crystal_size_min 0.04
_refine_diff_density_max 0.158
_refine_diff_density_min -0.170
_refine_diff_density_rms 0.037
_refine_ls_extinction_method none
_refine_ls_goodness_of_fit_ref 0.907
_refine_ls_hydrogen_treatment noref
_refine_ls_matrix_type full
_refine_ls_number_parameters 1417
_refine_ls_number_reflns 22820
_refine_ls_number_restraints 0
_refine_ls_restrained_S_all 0.907
_refine_ls_R_factor_all 0.2230
_refine_ls_R_factor_gt 0.0565
_refine_ls_shift/su_max 0.629
_refine_ls_shift/su_mean 0.088
_refine_ls_structure_factor_coef Fsqd
_refine_ls_weighting_details 'calc w=1/[\s^2^(Fo^2^)+(0.0807P)^2^+0.2968P] where P=(Fo^2^+2Fc^2^)/3'
_refine_ls_weighting_scheme calc
_refine_ls_wR_factor_gt 0.1396
_refine_ls_wR_factor_ref 0.2233
_reflns_number_gt 5127
_reflns_number_total 22820
_reflns_threshold_expression >2sigma(I)
_cod_data_source_file jo301909j_si_001_03.cif
_cod_data_source_block 7c-exo_rav28702_r2_fr35_try2_0m
_cod_database_code 4027982

loop_
_symmetry_equiv_pos_as_xyz
'x, y, z'
'-x, -y, -z'

loop_
_atom_site_label
_atom_site_type_symbol
_atom_site_fract_x
_atom_site_fract_y
_atom_site_fract_z
_atom_site_U_iso_or_equiv
_atom_site_adp_type
_atom_site_occupancy
_atom_site_symmetry_multiplicity
_atom_site_calc_flag
_atom_site_refinement_flags
O1 O 0.7424(4) 1.0090(3) 0.1009(2) 0.0711(15) Uani 1 1 d .
O2 O 0.8552(3) 0.9282(3) 0.0514(2) 0.0725(15) Uani 1 1 d .
O3 O 0.9963(3) 0.7715(3) 0.1052(2) 0.0600(13) Uani 1 1 d .
O4 O 0.8487(3) 0.7660(3) 0.1407(2) 0.0582(13) Uani 1 1 d .
O5 O 0.9565(3) 0.6810(3) 0.2552(2) 0.0672(14) Uani 1 1 d .
O6 O 0.4099(3) 0.6744(3) 0.1013(2) 0.0734(15) Uani 1 1 d .
O7 O 0.5222(3) 0.5949(3) 0.0510(2) 0.0738(16) Uani 1 1 d .
O8 O 0.6238(3) 0.3477(3) 0.2551(2) 0.0669(14) Uani 1 1 d .
O9 O 0.5149(3) 0.4325(3) 0.1402(2) 0.0608(13) Uani 1 1 d .
O10 O 0.6633(3) 0.4377(3) 0.1051(2) 0.0583(13) Uani 1 1 d .
O11 O 0.0763(3) 0.3421(3) 0.1013(2) 0.0728(15) Uani 1 1 d .
O12 O 0.1887(3) 0.2614(3) 0.0514(2) 0.0719(15) Uani 1 1 d .
O13 O 0.1812(3) 0.0985(3) 0.1409(2) 0.0561(12) Uani 1 1 d .
O14 O 0.3304(3) 0.1038(3) 0.1057(2) 0.0579(13) Uani 1 1 d .
O15 O 0.2904(3) 0.0140(3) 0.2552(2) 0.0698(15) Uani 1 1 d .
O16 O 0.3107(3) 1.0758(3) 0.3992(2) 0.0714(15) Uani 1 1 d .
O17 O 0.6263(3) 0.8508(3) 0.2452(2) 0.0662(14) Uani 1 1 d .
O18 O 0.4429(3) 0.8599(2) 0.3594(2) 0.0565(12) Uani 1 1 d .
O19 O 0.5673(3) 0.8415(3) 0.3946(2) 0.0588(13) Uani 1 1 d .
O20 O 0.3897(3) 0.9619(3) 0.4492(2) 0.0722(15) Uani 1 1 d .
O21 O 0.6436(3) 0.4095(3) 0.3989(2) 0.0771(16) Uani 1 1 d .
O22 O 0.7228(3) 0.2959(3) 0.4486(2) 0.0743(16) Uani 1 1 d .
O23 O 0.9605(3) 0.1845(3) 0.2447(2) 0.0688(14) Uani 1 1 d .
O24 O 0.7752(3) 0.1926(3) 0.3592(2) 0.0612(13) Uani 1 1 d .
O25 O 0.9002(3) 0.1742(3) 0.3949(2) 0.0601(13) Uani 1 1 d .
O26 O -0.0234(3) 0.7423(3) 0.3988(2) 0.0706(15) Uani 1 1 d .
O27 O 0.1079(3) 0.5260(3) 0.3594(2) 0.0582(13) Uani 1 1 d .
O28 O 0.2331(3) 0.5084(3) 0.3947(2) 0.0579(13) Uani 1 1 d .
O29 O 0.2940(3) 0.5179(3) 0.2446(2) 0.0671(14) Uani 1 1 d .
O30 O 0.0559(3) 0.6298(3) 0.4486(2) 0.0731(15) Uani 1 1 d .
C1 C 0.7104(6) 1.0439(5) 0.0417(4) 0.095(3) Uani 1 1 d .
H1A H 0.7609 1.0560 0.0051 0.143 Uiso 1 1 calc R
H1B H 0.6669 1.0920 0.0450 0.143 Uiso 1 1 calc R
H1C H 0.6819 1.0068 0.0357 0.143 Uiso 1 1 calc R
C2 C 0.8169(5) 0.9522(4) 0.0987(3) 0.056(2) Uani 1 1 d .
C3 C 0.8461(4) 0.9290(3) 0.1612(3) 0.0467(17) Uani 1 1 d .
H3 H 0.7917 0.9376 0.1960 0.056 Uiso 1 1 calc R
C4 C 0.9009(4) 0.8415(4) 0.1852(3) 0.0451(17) Uani 1 1 d .
C5 C 0.8432(4) 0.7987(4) 0.2508(3) 0.0474(17) Uani 1 1 d .
H5A H 0.8335 0.8286 0.2820 0.057 Uiso 1 1 calc R
H5B H 0.7840 0.8006 0.2446 0.057 Uiso 1 1 calc R
C6 C 0.8818(4) 0.7135(4) 0.2804(3) 0.0446(16) Uani 1 1 d .
C7 C 0.8289(4) 0.6674(4) 0.3425(3) 0.0466(17) Uani 1 1 d .
C8 C 0.7350(5) 0.6908(4) 0.3635(3) 0.061(2) Uani 1 1 d .
H8 H 0.7046 0.7359 0.3381 0.074 Uiso 1 1 calc R
C9 C 0.6874(5) 0.6481(4) 0.4208(4) 0.082(3) Uani 1 1 d .
H9 H 0.6249 0.6649 0.4346 0.098 Uiso 1 1 calc R
C10 C 0.7308(6) 0.5806(5) 0.4585(4) 0.075(2) Uani 1 1 d .
H10 H 0.6972 0.5509 0.4967 0.090 Uiso 1 1 calc R
C11 C 0.9242(5) 0.7895(4) 0.1393(3) 0.0458(17) Uani 1 1 d .
C12 C 0.8608(5) 0.7185(4) 0.0974(4) 0.077(2) Uani 1 1 d .
H12A H 0.8878 0.7463 0.0536 0.115 Uiso 1 1 calc R
H12B H 0.8027 0.7089 0.0989 0.115 Uiso 1 1 calc R
H12C H 0.9001 0.6685 0.1108 0.115 Uiso 1 1 calc R
C13 C 0.9889(4) 0.8598(4) 0.1933(3) 0.0536(18) Uani 1 1 d .
H13 H 1.0241 0.8158 0.2207 0.064 Uiso 1 1 calc R
C14 C 0.9500(5) 0.9340(4) 0.2166(4) 0.062(2) Uani 1 1 d .
C15 C 0.9095(6) 0.9394(5) 0.2845(4) 0.081(3) Uani 1 1 d .
H15A H 0.9115 0.8901 0.3194 0.097 Uiso 1 1 calc R
H15B H 0.8553 0.9794 0.2921 0.097 Uiso 1 1 calc R
C16 C 0.9972(7) 0.9676(5) 0.2482(4) 0.085(3) Uani 1 1 d .
H16A H 1.0524 0.9353 0.2608 0.103 Uiso 1 1 calc R
H16B H 0.9960 1.0247 0.2335 0.103 Uiso 1 1 calc R
C17 C 0.9134(5) 0.9825(4) 0.1570(3) 0.0571(19) Uani 1 1 d .
H17 H 0.8864 1.0385 0.1555 0.069 Uiso 1 1 calc R
C18 C 0.9953(6) 0.9690(5) 0.1037(4) 0.068(2) Uani 1 1 d .
H18 H 1.0112 1.0048 0.0629 0.082 Uiso 1 1 calc R
C19 C 1.0416(5) 0.8966(5) 0.1250(3) 0.062(2) Uani 1 1 d .
H19 H 1.0964 0.8726 0.1022 0.074 Uiso 1 1 calc R
C20 C 0.8716(5) 0.5998(4) 0.3819(3) 0.0550(19) Uani 1 1 d .
H20 H 0.9342 0.5832 0.3688 0.066 Uiso 1 1 calc R
C21 C 0.8235(6) 0.5566(4) 0.4401(3) 0.064(2) Uani 1 1 d .
H21 H 0.8534 0.5121 0.4664 0.077 Uiso 1 1 calc R
C22 C 0.3788(6) 0.7108(5) 0.0416(4) 0.097(3) Uani 1 1 d .
H22A H 0.4163 0.7485 0.0122 0.145 Uiso 1 1 calc R
H22B H 0.3167 0.7377 0.0515 0.145 Uiso 1 1 calc R
H22C H 0.3828 0.6702 0.0214 0.145 Uiso 1 1 calc R
C23 C 0.4858(5) 0.6182(4) 0.0987(3) 0.0498(17) Uani 1 1 d .
C24 C 0.5139(4) 0.5931(4) 0.1620(3) 0.0471(17) Uani 1 1 d .
H24 H 0.4590 0.6011 0.1966 0.057 Uiso 1 1 calc R
C25 C 0.5684(4) 0.5072(4) 0.1857(3) 0.0421(16) Uani 1 1 d .
C26 C 0.5100(4) 0.4648(4) 0.2511(3) 0.0456(17) Uani 1 1 d .
H26A H 0.4997 0.4948 0.2823 0.055 Uiso 1 1 calc R
H26B H 0.4510 0.4665 0.2445 0.055 Uiso 1 1 calc R
C27 C 0.5483(5) 0.3804(4) 0.2805(3) 0.0505(18) Uani 1 1 d .
C28 C 0.4931(5) 0.3347(4) 0.3433(3) 0.0459(16) Uani 1 1 d .
C29 C 0.4006(5) 0.3570(4) 0.3642(3) 0.063(2) Uani 1 1 d .
H29 H 0.3694 0.4020 0.3393 0.076 Uiso 1 1 calc R
C30 C 0.3538(5) 0.3128(5) 0.4220(4) 0.077(2) Uani 1 1 d .
H30 H 0.2910 0.3277 0.4360 0.092 Uiso 1 1 calc R
C31 C 0.4005(6) 0.2455(5) 0.4597(4) 0.077(2) Uani 1 1 d .
H31 H 0.3689 0.2154 0.4986 0.092 Uiso 1 1 calc R
C32 C 0.4917(5) 0.2243(4) 0.4396(3) 0.063(2) Uani 1 1 d .
H32 H 0.5231 0.1805 0.4655 0.075 Uiso 1 1 calc R
C33 C 0.5384(5) 0.2671(4) 0.3811(3) 0.0528(18) Uani 1 1 d .
H33 H 0.6009 0.2508 0.3667 0.063 Uiso 1 1 calc R
C34 C 0.5899(5) 0.4567(4) 0.1385(3) 0.0455(17) Uani 1 1 d .
C35 C 0.5265(6) 0.3849(5) 0.0974(4) 0.093(3) Uani 1 1 d .
H35A H 0.5492 0.4142 0.0531 0.139 Uiso 1 1 calc R
H35B H 0.4690 0.3721 0.1015 0.139 Uiso 1 1 calc R
H35C H 0.5693 0.3366 0.1088 0.139 Uiso 1 1 calc R
C36 C 0.6562(4) 0.5263(4) 0.1926(3) 0.0559(19) Uani 1 1 d .
H36 H 0.6919 0.4827 0.2199 0.067 Uiso 1 1 calc R
C37 C 0.6170(5) 0.6013(4) 0.2162(3) 0.062(2) Uani 1 1 d .
C38 C 0.5748(6) 0.6059(5) 0.2845(4) 0.077(2) Uani 1 1 d .
H38A H 0.5769 0.5565 0.3192 0.092 Uiso 1 1 calc R
H38B H 0.5204 0.6457 0.2920 0.092 Uiso 1 1 calc R
C39 C 0.6628(6) 0.6345(5) 0.2481(4) 0.088(3) Uani 1 1 d .
H39A H 0.6614 0.6917 0.2336 0.105 Uiso 1 1 calc R
H39B H 0.7180 0.6024 0.2608 0.105 Uiso 1 1 calc R
C40 C 0.5781(5) 0.6487(4) 0.1576(3) 0.0590(19) Uani 1 1 d .
H40 H 0.5496 0.7043 0.1561 0.071 Uiso 1 1 calc R
C41 C 0.6632(5) 0.6357(4) 0.1038(4) 0.063(2) Uani 1 1 d .
H41 H 0.6805 0.6722 0.0637 0.076 Uiso 1 1 calc R
C42 C 0.7078(5) 0.5628(5) 0.1251(4) 0.067(2) Uani 1 1 d .
H42 H 0.7620 0.5383 0.1020 0.080 Uiso 1 1 calc R
C43 C 0.0457(6) 0.3768(5) 0.0415(4) 0.103(3) Uani 1 1 d .
H43A H 0.0955 0.3944 0.0061 0.155 Uiso 1 1 calc R
H43B H -0.0028 0.4215 0.0461 0.155 Uiso 1 1 calc R
H43C H 0.0241 0.3376 0.0324 0.155 Uiso 1 1 calc R
C44 C 0.1510(5) 0.2842(4) 0.0991(3) 0.0488(17) Uani 1 1 d .
C45 C 0.1806(4) 0.2605(4) 0.1620(3) 0.0473(17) Uani 1 1 d .
H45 H 0.1260 0.2694 0.1966 0.057 Uiso 1 1 calc R
C46 C 0.2330(4) 0.1737(4) 0.1864(3) 0.0432(16) Uani 1 1 d .
C47 C 0.1751(4) 0.1311(4) 0.2517(3) 0.0476(17) Uani 1 1 d .
H47A H 0.1646 0.1611 0.2829 0.057 Uiso 1 1 calc R
H47B H 0.1162 0.1323 0.2452 0.057 Uiso 1 1 calc R
C48 C 0.2154(5) 0.0453(4) 0.2813(3) 0.0470(17) Uani 1 1 d .
C49 C 0.1609(5) 0.0008(4) 0.3431(3) 0.0440(16) Uani 1 1 d .
C50 C 0.2055(5) -0.0669(4) 0.3811(3) 0.0554(19) Uani 1 1 d .
H50 H 0.2679 -0.0835 0.3671 0.066 Uiso 1 1 calc R
C51 C 0.1583(6) -0.1095(4) 0.4394(3) 0.062(2) Uani 1 1 d .
H51 H 0.1890 -0.1541 0.4651 0.074 Uiso 1 1 calc R
C52 C 0.0651(6) -0.0862(5) 0.4600(3) 0.071(2) Uani 1 1 d .
H52 H 0.0330 -0.1149 0.4996 0.086 Uiso 1 1 calc R
C53 C 0.2464(5) 0.3165(4) 0.1567(3) 0.059(2) Uani 1 1 d .
H53 H 0.2190 0.3724 0.1552 0.071 Uiso 1 1 calc R
C54 C 0.3297(5) 0.3016(5) 0.1037(3) 0.067(2) Uani 1 1 d .
H54 H 0.3459 0.3374 0.0630 0.080 Uiso 1 1 calc R
C55 C 0.3757(5) 0.2301(5) 0.1240(3) 0.065(2) Uani 1 1 d .
H55 H 0.4308 0.2068 0.1010 0.078 Uiso 1 1 calc R
C56 C 0.3228(5) 0.1921(4) 0.1919(3) 0.0536(18) Uani 1 1 d .
H56 H 0.3585 0.1482 0.2189 0.064 Uiso 1 1 calc R
C57 C 0.2570(5) 0.1239(4) 0.1378(3) 0.0438(16) Uani 1 1 d .
C58 C 0.1937(5) 0.0516(5) 0.0964(4) 0.088(3) Uani 1 1 d .
H58A H 0.1928 0.0865 0.0534 0.133 Uiso 1 1 calc R
H58B H 0.1454 0.0217 0.1110 0.133 Uiso 1 1 calc R
H58C H 0.2512 0.0156 0.0953 0.133 Uiso 1 1 calc R
C59 C 0.0207(5) -0.0214(5) 0.4221(4) 0.082(3) Uani 1 1 d .
H59 H -0.0422 -0.0069 0.4352 0.099 Uiso 1 1 calc R
C60 C 0.0677(5) 0.0236(4) 0.3640(3) 0.060(2) Uani 1 1 d .
H60 H 0.0368 0.0690 0.3393 0.072 Uiso 1 1 calc R
C61 C 0.2844(5) 0.2666(4) 0.2163(3) 0.060(2) Uani 1 1 d .
C62 C 0.2426(6) 0.2735(5) 0.2847(4) 0.082(3) Uani 1 1 d .
H62A H 0.2441 0.2247 0.3201 0.099 Uiso 1 1 calc R
H62B H 0.1887 0.3141 0.2916 0.099 Uiso 1 1 calc R
C63 C 0.3322(7) 0.3010(5) 0.2475(4) 0.089(3) Uani 1 1 d .
H63A H 0.3871 0.2686 0.2605 0.107 Uiso 1 1 calc R
H63B H 0.3318 0.3580 0.2320 0.107 Uiso 1 1 calc R
C64 C 0.2395(5) 1.0712(5) 0.4586(4) 0.095(3) Uani 1 1 d .
H64A H 0.2031 1.0338 0.4626 0.143 Uiso 1 1 calc R
H64B H 0.2017 1.1228 0.4573 0.143 Uiso 1 1 calc R
H64C H 0.2662 1.0538 0.4955 0.143 Uiso 1 1 calc R
C65 C 0.3837(5) 1.0166(4) 0.4017(3) 0.0495(18) Uani 1 1 d .
C66 C 0.4535(4) 1.0365(3) 0.3386(3) 0.0470(17) Uani 1 1 d .
H66 H 0.4218 1.0680 0.3039 0.056 Uiso 1 1 calc R
C67 C 0.5248(4) 0.9646(4) 0.3150(3) 0.0439(16) Uani 1 1 d .
C68 C 0.5099(4) 0.9662(3) 0.2487(3) 0.0439(16) Uani 1 1 d .
H68A H 0.4466 0.9636 0.2551 0.053 Uiso 1 1 calc R
H68B H 0.5208 1.0169 0.2175 0.053 Uiso 1 1 calc R
C69 C 0.5690(5) 0.9002(4) 0.2194(3) 0.0465(17) Uani 1 1 d .
C70 C 0.5562(4) 0.8968(4) 0.1572(3) 0.0441(16) Uani 1 1 d .
C71 C 0.4768(5) 0.9331(4) 0.1361(3) 0.060(2) Uani 1 1 d .
H71 H 0.4290 0.9617 0.1610 0.072 Uiso 1 1 calc R
C72 C 0.4687(5) 0.9269(5) 0.0781(3) 0.078(3) Uani 1 1 d .
H72 H 0.4150 0.9507 0.0643 0.094 Uiso 1 1 calc R
C73 C 0.5394(6) 0.8856(4) 0.0406(3) 0.072(2) Uani 1 1 d .
H73 H 0.5337 0.8821 0.0014 0.086 Uiso 1 1 calc R
C74 C 0.6181(4) 0.9877(4) 0.3068(3) 0.0523(18) Uani 1 1 d .
H74 H 0.6715 0.9619 0.2795 0.063 Uiso 1 1 calc R
C75 C 0.5953(5) 1.0790(5) 0.2839(4) 0.064(2) Uani 1 1 d .
C76 C 0.5183(5) 1.0874(4) 0.3426(3) 0.059(2) Uani 1 1 d .
H76 H 0.4903 1.1423 0.3444 0.071 Uiso 1 1 calc R
C77 C 0.5653(5) 1.0370(5) 0.3969(4) 0.067(2) Uani 1 1 d .
H77 H 0.5539 1.0448 0.4380 0.080 Uiso 1 1 calc R
C78 C 0.6252(5) 0.9802(4) 0.3746(4) 0.060(2) Uani 1 1 d .
H78 H 0.6656 0.9415 0.3970 0.072 Uiso 1 1 calc R
C79 C 0.5987(6) 1.1284(5) 0.2155(4) 0.083(3) Uani 1 1 d .
H79A H 0.5491 1.1732 0.2078 0.099 Uiso 1 1 calc R
H79B H 0.6237 1.1016 0.1811 0.099 Uiso 1 1 calc R
C80 C 0.6629(6) 1.1338(5) 0.2512(4) 0.087(3) Uani 1 1 d .
H80A H 0.7266 1.1101 0.2385 0.104 Uiso 1 1 calc R
H80B H 0.6520 1.1816 0.2652 0.104 Uiso 1 1 calc R
C81 C 0.6262(5) 0.8547(4) 0.1192(3) 0.0546(19) Uani 1 1 d .
H81 H 0.6796 0.8293 0.1330 0.066 Uiso 1 1 calc R
C82 C 0.6176(5) 0.8501(4) 0.0609(3) 0.061(2) Uani 1 1 d .
H82 H 0.6655 0.8225 0.0354 0.073 Uiso 1 1 calc R
C83 C 0.5162(4) 0.8839(4) 0.3610(3) 0.0495(18) Uani 1 1 d .
C84 C 0.4262(5) 0.7836(4) 0.4027(4) 0.084(3) Uani 1 1 d .
H84A H 0.4703 0.7421 0.3866 0.125 Uiso 1 1 calc R
H84B H 0.3661 0.7776 0.4051 0.125 Uiso 1 1 calc R
H84C H 0.4308 0.7801 0.4455 0.125 Uiso 1 1 calc R
C85 C 0.5722(6) 0.4045(5) 0.4586(4) 0.109(3) Uani 1 1 d .
H85A H 0.5481 0.3568 0.4694 0.164 Uiso 1 1 calc R
H85B H 0.5243 0.4502 0.4524 0.164 Uiso 1 1 calc R
H85C H 0.5968 0.4031 0.4935 0.164 Uiso 1 1 calc R
C86 C 0.7169(5) 0.3520(4) 0.4009(3) 0.0528(19) Uani 1 1 d .
C87 C 0.7883(4) 0.3687(4) 0.3379(3) 0.0435(16) Uani 1 1 d .
H87 H 0.7571 0.4008 0.3031 0.052 Uiso 1 1 calc R
C88 C 0.8575(4) 0.2984(4) 0.3137(3) 0.0418(16) Uani 1 1 d .
C89 C 0.8435(4) 0.2983(4) 0.2489(3) 0.0508(18) Uani 1 1 d .
H89A H 0.7804 0.2948 0.2556 0.061 Uiso 1 1 calc R
H89B H 0.8533 0.3492 0.2176 0.061 Uiso 1 1 calc R
C90 C 0.9028(4) 0.2333(4) 0.2190(3) 0.0469(17) Uani 1 1 d .
C91 C 0.8879(5) 0.2304(4) 0.1563(3) 0.0479(17) Uani 1 1 d .
C92 C 0.9597(5) 0.1875(4) 0.1186(3) 0.0544(19) Uani 1 1 d .
H92 H 1.0127 0.1621 0.1329 0.065 Uiso 1 1 calc R
C93 C 0.9515(5) 0.1831(4) 0.0607(3) 0.066(2) Uani 1 1 d .
H93 H 0.9996 0.1556 0.0352 0.079 Uiso 1 1 calc R
C94 C 0.8732(6) 0.2188(5) 0.0401(3) 0.077(2) Uani 1 1 d .
H94 H 0.8675 0.2150 0.0010 0.093 Uiso 1 1 calc R
C95 C 0.9509(5) 0.3217(4) 0.3067(3) 0.0553(19) Uani 1 1 d .
H95 H 1.0044 0.2965 0.2790 0.066 Uiso 1 1 calc R
C96 C 0.9264(5) 0.4123(4) 0.2832(4) 0.060(2) Uani 1 1 d .
C97 C 0.8508(5) 0.4202(4) 0.3437(3) 0.060(2) Uani 1 1 d .
H97 H 0.8218 0.4747 0.3458 0.072 Uiso 1 1 calc R
C98 C 0.8999(5) 0.3706(4) 0.3964(4) 0.066(2) Uani 1 1 d .
H98 H 0.8904 0.3796 0.4368 0.079 Uiso 1 1 calc R
C99 C 0.9585(5) 0.3123(5) 0.3752(4) 0.066(2) Uani 1 1 d .
H99 H 0.9977 0.2725 0.3979 0.079 Uiso 1 1 calc R
C100 C 0.9334(6) 0.4633(4) 0.2152(3) 0.084(3) Uani 1 1 d .
H10A H 0.8851 0.5090 0.2070 0.101 Uiso 1 1 calc R
H10B H 0.9595 0.4375 0.1802 0.101 Uiso 1 1 calc R
C101 C 0.9952(6) 0.4658(5) 0.2530(4) 0.091(3) Uani 1 1 d .
H901 H 0.9844 0.5129 0.2680 0.109 Uiso 1 1 calc R
H902 H 1.0588 0.4413 0.2412 0.109 Uiso 1 1 calc R
C102 C 0.8089(4) 0.2674(4) 0.1354(3) 0.061(2) Uani 1 1 d .
H102 H 0.7611 0.2962 0.1599 0.073 Uiso 1 1 calc R
C103 C 0.8024(6) 0.2607(5) 0.0774(3) 0.084(3) Uani 1 1 d .
H103 H 0.7492 0.2849 0.0631 0.101 Uiso 1 1 calc R
C104 C 0.8488(5) 0.2149(4) 0.3619(3) 0.0415(16) Uani 1 1 d .
C105 C 0.7578(5) 0.1165(4) 0.4030(4) 0.087(3) Uani 1 1 d .
H10C H 0.8122 0.0770 0.3975 0.130 Uiso 1 1 calc R
H10D H 0.7100 0.1017 0.3934 0.130 Uiso 1 1 calc R
H10E H 0.7397 0.1199 0.4472 0.130 Uiso 1 1 calc R
C106 C -0.0944(5) 0.7389(5) 0.4577(4) 0.093(3) Uani 1 1 d .
H10F H -0.1120 0.6875 0.4733 0.139 Uiso 1 1 calc R
H10G H -0.1461 0.7797 0.4488 0.139 Uiso 1 1 calc R
H10H H -0.0726 0.7473 0.4903 0.139 Uiso 1 1 calc R
C107 C 0.0508(5) 0.6839(4) 0.4009(3) 0.0516(18) Uani 1 1 d .
C108 C 0.1213(4) 0.7017(4) 0.3383(3) 0.0499(18) Uani 1 1 d .
H108 H 0.0897 0.7331 0.3036 0.060 Uiso 1 1 calc R
C109 C 0.1914(4) 0.6304(4) 0.3143(3) 0.0446(16) Uani 1 1 d .
C110 C 0.1775(4) 0.6320(4) 0.2485(3) 0.0460(17) Uani 1 1 d .
H11A H 0.1142 0.6299 0.2545 0.055 Uiso 1 1 calc R
H11B H 0.1889 0.6827 0.2174 0.055 Uiso 1 1 calc R
C111 C 0.2354(4) 0.5671(4) 0.2193(3) 0.0479(17) Uani 1 1 d .
C112 C 0.2241(4) 0.5623(4) 0.1574(3) 0.0470(17) Uani 1 1 d .
C113 C 0.1451(5) 0.5997(4) 0.1371(3) 0.062(2) Uani 1 1 d .
H113 H 0.0986 0.6288 0.1623 0.074 Uiso 1 1 calc R
C114 C 0.1346(5) 0.5944(5) 0.0798(4) 0.080(3) Uani 1 1 d .
H114 H 0.0802 0.6188 0.0671 0.096 Uiso 1 1 calc R
C115 C 0.2026(6) 0.5539(4) 0.0415(3) 0.073(2) Uani 1 1 d .
H115 H 0.1946 0.5510 0.0028 0.088 Uiso 1 1 calc R
C116 C 0.1825(5) 0.5482(4) 0.3617(3) 0.0467(17) Uani 1 1 d .
C117 C 0.0907(6) 0.4493(4) 0.4028(4) 0.086(3) Uani 1 1 d .
H11C H 0.1458 0.4103 0.3982 0.130 Uiso 1 1 calc R
H11D H 0.0445 0.4338 0.3919 0.130 Uiso 1 1 calc R
H11E H 0.0704 0.4526 0.4471 0.130 Uiso 1 1 calc R
C118 C 0.2841(4) 0.6542(4) 0.3085(3) 0.0543(19) Uani 1 1 d .
H118 H 0.3382 0.6281 0.2818 0.065 Uiso 1 1 calc R
C119 C 0.2907(5) 0.6464(5) 0.3764(3) 0.065(2) Uani 1 1 d .
H119 H 0.3296 0.6075 0.3999 0.078 Uiso 1 1 calc R
C120 C 0.2306(5) 0.7055(4) 0.3958(3) 0.063(2) Uani 1 1 d .
H120 H 0.2196 0.7155 0.4360 0.076 Uiso 1 1 calc R
C121 C 0.1833(5) 0.7537(4) 0.3426(3) 0.0571(19) Uani 1 1 d .
H121 H 0.1547 0.8087 0.3435 0.069 Uiso 1 1 calc R
C122 C 0.2621(5) 0.7433(4) 0.2833(3) 0.0566(19) Uani 1 1 d .
C123 C 0.2648(5) 0.7957(5) 0.2158(4) 0.075(2) Uani 1 1 d .
H12D H 0.2149 0.8403 0.2094 0.090 Uiso 1 1 calc R
H12E H 0.2898 0.7708 0.1802 0.090 Uiso 1 1 calc R
C124 C 0.3297(6) 0.7995(5) 0.2519(4) 0.086(3) Uani 1 1 d .
H12F H 0.3185 0.8462 0.2674 0.104 Uiso 1 1 calc R
H12G H 0.3935 0.7766 0.2382 0.104 Uiso 1 1 calc R
C125 C 0.2836(5) 0.5170(4) 0.0596(3) 0.061(2) Uani 1 1 d .
H125 H 0.3309 0.4904 0.0329 0.073 Uiso 1 1 calc R
C126 C 0.2930(5) 0.5205(4) 0.1183(3) 0.0545(19) Uani 1 1 d .
H126 H 0.3465 0.4944 0.1317 0.065 Uiso 1 1 calc R

loop_
_atom_site_aniso_label
_atom_site_aniso_U_11
_atom_site_aniso_U_22
_atom_site_aniso_U_33
_atom_site_aniso_U_23
_atom_site_aniso_U_13
_atom_site_aniso_U_12
O1 0.086(4) 0.058(3) 0.070(3) -0.015(3) -0.044(3) 0.013(3)
O2 0.080(4) 0.086(4) 0.046(3) -0.019(3) -0.019(3) 0.000(3)
O3 0.046(3) 0.079(4) 0.056(3) -0.032(3) 0.001(2) -0.010(3)
O4 0.052(3) 0.064(3) 0.071(3) -0.037(3) -0.008(3) -0.013(3)
O5 0.052(3) 0.059(3) 0.064(3) -0.004(3) -0.002(3) 0.002(3)
O6 0.083(4) 0.069(4) 0.061(3) -0.016(3) -0.035(3) 0.016(3)
O7 0.080(4) 0.084(4) 0.058(3) -0.033(3) -0.022(3) 0.009(3)
O8 0.050(3) 0.060(3) 0.067(3) -0.007(3) -0.007(3) 0.006(3)
O9 0.050(3) 0.073(3) 0.066(3) -0.032(3) -0.005(2) -0.017(3)
O10 0.047(3) 0.067(3) 0.059(3) -0.027(3) 0.003(2) -0.013(3)
O11 0.080(4) 0.066(3) 0.064(3) -0.015(3) -0.030(3) 0.014(3)
O12 0.079(4) 0.085(4) 0.048(3) -0.018(3) -0.016(3) -0.006(3)
O13 0.044(3) 0.062(3) 0.069(3) -0.026(3) -0.014(2) -0.009(2)
O14 0.048(3) 0.062(3) 0.064(3) -0.029(3) -0.006(2) -0.005(2)
O15 0.043(3) 0.065(3) 0.075(3) -0.016(3) 0.002(3) 0.011(3)
O16 0.070(4) 0.063(3) 0.056(3) -0.016(3) 0.008(3) 0.000(3)
O17 0.072(4) 0.061(3) 0.067(3) -0.024(3) -0.038(3) 0.018(3)
O18 0.063(3) 0.040(3) 0.064(3) -0.002(2) -0.023(3) -0.012(2)
O19 0.057(3) 0.058(3) 0.061(3) -0.009(3) -0.026(3) -0.006(2)
O20 0.082(4) 0.071(4) 0.049(3) -0.001(3) -0.010(3) -0.015(3)
O21 0.063(4) 0.064(4) 0.078(4) -0.021(3) 0.003(3) 0.009(3)
O22 0.064(3) 0.078(4) 0.053(3) -0.006(3) 0.005(3) -0.005(3)
O23 0.061(3) 0.073(4) 0.067(3) -0.029(3) -0.023(3) 0.017(3)
O24 0.057(3) 0.062(3) 0.072(3) -0.010(3) -0.024(3) -0.025(3)
O25 0.064(3) 0.056(3) 0.058(3) -0.006(2) -0.029(3) -0.002(3)
O26 0.062(3) 0.068(4) 0.063(3) -0.021(3) 0.003(3) 0.003(3)
O27 0.046(3) 0.056(3) 0.071(3) -0.003(3) -0.022(2) -0.015(2)
O28 0.056(3) 0.055(3) 0.057(3) 0.000(2) -0.024(3) -0.008(2)
O29 0.055(3) 0.077(4) 0.069(3) -0.029(3) -0.028(3) 0.015(3)
O30 0.069(4) 0.080(4) 0.049(3) -0.006(3) -0.007(3) -0.003(3)
C1 0.109(7) 0.095(7) 0.071(6) -0.003(5) -0.054(5) 0.011(5)
C2 0.079(6) 0.050(5) 0.037(4) -0.006(4) -0.023(4) -0.007(4)
C3 0.046(4) 0.035(4) 0.057(4) -0.017(3) -0.016(3) 0.004(3)
C4 0.041(4) 0.053(4) 0.041(4) -0.022(3) 0.000(3) -0.007(3)
C5 0.043(4) 0.052(4) 0.051(4) -0.025(3) -0.017(3) 0.006(3)
C6 0.029(4) 0.057(5) 0.045(4) -0.017(4) -0.007(3) -0.002(3)
C7 0.044(4) 0.051(4) 0.046(4) -0.022(4) -0.007(3) -0.003(3)
C8 0.058(5) 0.059(5) 0.044(4) 0.011(4) -0.015(4) -0.002(4)
C9 0.066(5) 0.071(6) 0.071(5) 0.004(5) -0.003(4) 0.006(4)
C10 0.085(6) 0.062(5) 0.057(5) -0.011(4) 0.012(4) -0.019(5)
C11 0.045(4) 0.040(4) 0.051(4) -0.011(3) -0.001(3) -0.020(3)
C12 0.073(6) 0.076(5) 0.108(6) -0.055(5) -0.025(5) -0.017(4)
C13 0.054(5) 0.060(5) 0.049(4) -0.006(4) -0.018(4) -0.018(4)
C14 0.079(6) 0.056(5) 0.063(5) -0.024(4) -0.026(4) -0.008(4)
C15 0.117(8) 0.079(6) 0.059(5) -0.030(5) -0.028(5) -0.013(6)
C16 0.118(8) 0.079(6) 0.081(6) -0.025(5) -0.044(6) -0.025(6)
C17 0.085(6) 0.041(4) 0.053(4) -0.007(4) -0.027(4) -0.018(4)
C18 0.077(6) 0.082(6) 0.061(5) -0.017(5) -0.016(5) -0.043(5)
C19 0.042(4) 0.081(6) 0.067(5) -0.028(5) -0.003(4) -0.020(4)
C20 0.064(5) 0.046(4) 0.056(5) -0.012(4) -0.027(4) 0.001(4)
C21 0.094(6) 0.047(5) 0.042(4) -0.004(4) -0.020(4) -0.003(4)
C22 0.129(8) 0.071(6) 0.086(6) -0.016(5) -0.058(6) 0.020(5)
C23 0.045(4) 0.041(4) 0.063(5) -0.016(4) -0.012(4) -0.006(3)
C24 0.050(4) 0.050(4) 0.039(4) -0.011(3) -0.011(3) -0.005(3)
C25 0.045(4) 0.043(4) 0.035(3) -0.007(3) -0.008(3) -0.008(3)
C26 0.044(4) 0.044(4) 0.044(4) -0.009(3) -0.008(3) -0.007(3)
C27 0.051(5) 0.046(5) 0.049(4) -0.010(4) -0.011(4) -0.007(4)
C28 0.051(4) 0.044(4) 0.040(4) -0.011(3) -0.012(3) -0.004(3)
C29 0.050(5) 0.078(6) 0.044(4) -0.013(4) 0.005(3) -0.006(4)
C30 0.056(5) 0.096(7) 0.056(5) -0.006(5) 0.000(4) -0.010(5)
C31 0.092(7) 0.079(6) 0.050(5) 0.010(4) -0.017(5) -0.036(5)
C32 0.072(6) 0.062(5) 0.053(5) -0.007(4) -0.020(4) -0.015(4)
C33 0.053(4) 0.046(4) 0.057(5) -0.016(4) -0.012(4) -0.004(4)
C34 0.038(4) 0.055(5) 0.039(4) -0.007(3) -0.005(3) -0.012(4)
C35 0.092(7) 0.114(7) 0.103(7) -0.072(6) -0.010(5) -0.030(6)
C36 0.044(4) 0.067(5) 0.061(5) -0.017(4) -0.019(4) -0.009(4)
C37 0.081(6) 0.060(5) 0.055(5) -0.017(4) -0.022(4) -0.019(4)
C38 0.103(7) 0.069(6) 0.066(5) -0.022(5) -0.032(5) -0.011(5)
C39 0.111(8) 0.081(6) 0.103(7) -0.033(5) -0.056(6) -0.024(6)
C40 0.060(5) 0.056(5) 0.064(5) -0.024(4) -0.013(4) -0.009(4)
C41 0.073(6) 0.055(5) 0.067(5) -0.009(4) -0.012(4) -0.036(4)
C42 0.064(5) 0.069(6) 0.083(6) -0.034(5) -0.010(5) -0.029(4)
C43 0.137(9) 0.079(6) 0.087(6) -0.008(5) -0.072(6) 0.025(6)
C44 0.044(4) 0.052(5) 0.045(4) -0.007(4) -0.005(3) -0.015(4)
C45 0.056(4) 0.051(4) 0.030(3) -0.007(3) -0.002(3) -0.018(4)
C46 0.035(4) 0.044(4) 0.049(4) -0.010(3) -0.014(3) -0.005(3)
C47 0.044(4) 0.050(4) 0.037(4) -0.002(3) 0.001(3) -0.013(3)
C48 0.046(4) 0.045(4) 0.049(4) -0.007(3) -0.017(3) -0.006(4)
C49 0.053(4) 0.038(4) 0.043(4) -0.006(3) -0.020(3) -0.008(3)
C50 0.059(5) 0.052(5) 0.050(4) -0.014(4) -0.013(4) -0.002(4)
C51 0.090(6) 0.037(4) 0.057(5) -0.007(4) -0.031(5) -0.001(4)
C52 0.084(6) 0.072(6) 0.044(4) -0.005(4) -0.010(4) -0.013(5)
C53 0.084(6) 0.045(4) 0.052(4) -0.011(4) -0.020(4) -0.018(4)
C54 0.074(6) 0.081(6) 0.048(4) -0.009(4) -0.010(4) -0.036(5)
C55 0.054(5) 0.081(6) 0.062(5) -0.011(5) -0.006(4) -0.036(5)
C56 0.058(5) 0.049(4) 0.059(4) -0.019(4) -0.017(4) -0.010(4)
C57 0.044(4) 0.043(4) 0.044(4) -0.016(3) -0.015(3) 0.004(3)
C58 0.061(5) 0.115(7) 0.116(7) -0.077(6) -0.001(5) -0.026(5)
C59 0.061(5) 0.112(7) 0.050(5) 0.005(5) 0.000(4) -0.026(5)
C60 0.053(5) 0.058(5) 0.058(5) -0.005(4) -0.016(4) -0.002(4)
C61 0.070(5) 0.064(5) 0.055(5) -0.011(4) -0.024(4) -0.023(4)
C62 0.122(8) 0.073(6) 0.060(5) -0.024(5) -0.030(5) -0.012(5)
C63 0.127(8) 0.085(6) 0.082(6) -0.030(5) -0.043(6) -0.035(6)
C64 0.083(6) 0.093(6) 0.074(6) -0.034(5) 0.022(5) 0.008(5)
C65 0.052(5) 0.050(5) 0.048(4) -0.022(4) -0.010(4) -0.003(4)
C66 0.056(4) 0.027(3) 0.051(4) -0.011(3) -0.012(3) 0.003(3)
C67 0.053(4) 0.039(4) 0.040(4) -0.004(3) -0.016(3) -0.011(3)
C68 0.048(4) 0.037(4) 0.044(4) -0.015(3) -0.013(3) 0.005(3)
C69 0.052(4) 0.043(4) 0.045(4) -0.007(3) -0.019(3) -0.008(3)
C70 0.044(4) 0.042(4) 0.041(4) -0.009(3) -0.003(3) -0.010(3)
C71 0.049(4) 0.072(5) 0.057(5) -0.021(4) -0.018(4) 0.003(4)
C72 0.077(6) 0.106(7) 0.062(5) -0.033(5) -0.041(4) 0.008(5)
C73 0.083(6) 0.082(6) 0.052(5) -0.031(4) -0.015(4) -0.005(5)
C74 0.047(4) 0.063(5) 0.053(4) -0.020(4) -0.012(3) -0.014(4)
C75 0.077(6) 0.058(5) 0.063(5) -0.017(4) -0.014(4) -0.024(4)
C76 0.073(5) 0.046(4) 0.059(5) -0.015(4) -0.005(4) -0.023(4)
C77 0.078(6) 0.085(6) 0.053(5) -0.020(5) -0.014(4) -0.041(5)
C78 0.055(5) 0.060(5) 0.076(5) -0.016(4) -0.028(4) -0.015(4)
C79 0.097(7) 0.077(6) 0.067(6) -0.016(5) 0.003(5) -0.036(5)
C80 0.090(7) 0.068(6) 0.094(6) -0.018(5) 0.014(6) -0.049(5)
C81 0.058(5) 0.046(4) 0.059(5) -0.018(4) -0.013(4) -0.004(4)
C82 0.069(5) 0.051(5) 0.057(5) -0.016(4) -0.008(4) -0.008(4)
C83 0.032(4) 0.070(5) 0.057(4) -0.026(4) -0.009(3) -0.017(3)
C84 0.090(6) 0.065(5) 0.108(6) 0.008(5) -0.052(5) -0.042(5)
C85 0.093(7) 0.109(7) 0.098(7) -0.058(6) 0.041(6) -0.008(6)
C86 0.065(5) 0.054(5) 0.047(4) -0.018(4) -0.011(4) -0.020(4)
C87 0.041(4) 0.048(4) 0.037(4) -0.009(3) -0.006(3) -0.007(3)
C88 0.040(4) 0.042(4) 0.040(4) -0.009(3) -0.010(3) -0.005(3)
C89 0.053(5) 0.052(4) 0.042(4) -0.011(3) -0.011(3) -0.005(3)
C90 0.042(4) 0.047(4) 0.047(4) -0.013(4) -0.007(3) -0.003(3)
C91 0.067(5) 0.042(4) 0.034(4) -0.015(3) -0.005(3) -0.011(3)
C92 0.050(4) 0.058(5) 0.044(4) -0.010(4) -0.002(3) -0.010(4)
C93 0.071(6) 0.062(5) 0.054(5) -0.029(4) 0.000(4) 0.001(4)
C94 0.099(7) 0.088(6) 0.041(4) -0.025(4) -0.001(4) -0.021(5)
C95 0.051(4) 0.072(5) 0.049(4) -0.026(4) -0.004(3) -0.019(4)
C96 0.065(5) 0.045(5) 0.064(5) -0.010(4) -0.001(4) -0.021(4)
C97 0.070(5) 0.060(5) 0.054(4) -0.025(4) 0.004(4) -0.030(4)
C98 0.074(6) 0.069(5) 0.069(5) -0.012(5) -0.033(4) -0.028(5)
C99 0.058(5) 0.067(5) 0.078(6) -0.013(5) -0.025(4) -0.021(4)
C100 0.128(8) 0.053(5) 0.045(5) 0.004(4) -0.002(5) -0.021(5)
C101 0.102(7) 0.102(7) 0.082(6) -0.030(5) -0.005(5) -0.053(6)
C102 0.044(4) 0.082(5) 0.042(4) -0.016(4) -0.010(3) 0.010(4)
C103 0.078(6) 0.141(8) 0.035(4) -0.024(5) -0.020(4) -0.013(5)
C104 0.048(4) 0.038(4) 0.039(4) -0.012(3) -0.014(3) -0.003(3)
C105 0.077(6) 0.060(6) 0.114(7) 0.007(5) -0.024(5) -0.035(5)
C106 0.081(6) 0.093(7) 0.075(6) -0.024(5) 0.011(5) -0.001(5)
C107 0.050(5) 0.055(5) 0.047(4) -0.011(4) -0.016(4) -0.005(4)
C108 0.054(4) 0.064(5) 0.035(4) -0.012(3) -0.012(3) -0.016(4)
C109 0.036(4) 0.054(4) 0.046(4) -0.019(3) -0.011(3) -0.004(3)
C110 0.044(4) 0.052(4) 0.041(4) -0.010(3) -0.015(3) -0.006(3)
C111 0.036(4) 0.057(5) 0.048(4) -0.016(4) -0.008(3) -0.004(3)
C112 0.033(4) 0.049(4) 0.050(4) -0.006(3) -0.009(3) -0.003(3)
C113 0.077(5) 0.073(5) 0.040(4) -0.028(4) -0.013(4) -0.007(4)
C114 0.059(5) 0.097(6) 0.082(6) -0.047(5) -0.018(4) 0.020(4)
C115 0.098(7) 0.079(6) 0.051(5) -0.020(4) -0.038(5) -0.004(5)
C116 0.054(5) 0.038(4) 0.042(4) -0.005(3) -0.014(3) -0.002(3)
C117 0.098(7) 0.055(5) 0.099(7) 0.006(5) -0.031(5) -0.027(5)
C118 0.043(4) 0.039(4) 0.069(5) -0.006(3) -0.006(4) -0.008(3)
C119 0.073(5) 0.089(6) 0.053(4) -0.013(4) -0.026(4) -0.043(5)
C120 0.077(6) 0.070(5) 0.053(4) -0.029(4) -0.001(4) -0.031(4)
C121 0.068(5) 0.048(4) 0.056(4) -0.018(4) -0.014(4) -0.008(4)
C122 0.057(5) 0.061(5) 0.050(4) -0.017(4) 0.004(4) -0.023(4)
C123 0.069(5) 0.074(6) 0.068(5) -0.016(5) 0.003(4) -0.018(4)
C124 0.089(7) 0.065(6) 0.090(6) -0.017(5) 0.014(5) -0.036(5)
C125 0.088(6) 0.048(4) 0.039(4) -0.019(3) 0.005(4) -0.012(4)
C126 0.055(5) 0.041(4) 0.060(5) -0.018(4) -0.005(4) 0.001(3)

loop_
_atom_type_symbol
_atom_type_description
_atom_type_scat_dispersion_real
_atom_type_scat_dispersion_imag
_atom_type_scat_source
C C 0.0033 0.0016 'International Tables Vol C Tables 4.2.6.8 and 6.1.1.4'
H H 0.0000 0.0000 'International Tables Vol C Tables 4.2.6.8 and 6.1.1.4'
O O 0.0106 0.0060 'International Tables Vol C Tables 4.2.6.8 and 6.1.1.4'

loop_
_geom_angle_atom_site_label_1
_geom_angle_atom_site_label_2
_geom_angle_atom_site_label_3
_geom_angle
C2 O1 C1 116.5(6)
C11 O4 C12 115.6(5)
C23 O6 C22 116.5(6)
C34 O9 C35 116.1(6)
C44 O11 C43 115.6(6)
C57 O13 C58 114.9(5)
C65 O16 C64 116.0(5)
C83 O18 C84 116.4(5)
C86 O21 C85 116.4(6)
C104 O24 C105 115.1(5)
C107 O26 C106 117.2(6)
C116 O27 C117 115.3(5)
O1 C1 H1A 109.5
O1 C1 H1B 109.5
H1A C1 H1B 109.5
O1 C1 H1C 109.5
H1A C1 H1C 109.5
H1B C1 H1C 109.5
O2 C2 O1 123.3(6)
O2 C2 C3 127.1(7)
O1 C2 C3 109.4(6)
C2 C3 C17 111.0(5)
C2 C3 C4 119.0(5)
C17 C3 C4 102.2(5)
C2 C3 H3 108.0
C17 C3 H3 108.1
C4 C3 H3 108.0
C11 C4 C5 107.5(5)
C11 C4 C13 111.8(5)
C5 C4 C13 112.2(5)
C11 C4 C3 115.7(5)
C5 C4 C3 108.3(5)
C13 C4 C3 101.4(5)
C6 C5 C4 116.5(5)
C6 C5 H5A 108.2
C4 C5 H5A 108.2
C6 C5 H5B 108.2
C4 C5 H5B 108.1
H5A C5 H5B 107.3
O5 C6 C7 118.7(6)
O5 C6 C5 121.6(6)
C7 C6 C5 119.7(5)
C20 C7 C8 117.8(6)
C20 C7 C6 121.0(6)
C8 C7 C6 121.2(6)
C9 C8 C7 120.6(6)
C9 C8 H8 119.7
C7 C8 H8 119.7
C8 C9 C10 120.7(7)
C8 C9 H9 119.7
C10 C9 H9 119.6
C9 C10 C21 120.4(7)
C9 C10 H10 119.8
C21 C10 H10 119.8
O3 C11 O4 122.4(6)
O3 C11 C4 127.5(6)
O4 C11 C4 110.0(6)
O4 C12 H12A 109.6
O4 C12 H12B 109.5
H12A C12 H12B 109.5
O4 C12 H12C 109.3
H12A C12 H12C 109.5
H12B C12 H12C 109.5
C14 C13 C19 99.3(6)
C14 C13 C4 101.1(5)
C19 C13 C4 106.4(5)
C14 C13 H13 115.9
C19 C13 H13 116.0
C4 C13 H13 115.9
C15 C14 C16 60.1(5)
C15 C14 C13 128.0(7)
C16 C14 C13 125.1(7)
C15 C14 C17 126.7(7)
C16 C14 C17 123.0(6)
C13 C14 C17 95.0(5)
C14 C15 C16 60.7(5)
C14 C15 H15A 117.7
C16 C15 H15A 117.7
C14 C15 H15B 117.7
C16 C15 H15B 117.7
H15A C15 H15B 114.8
C15 C16 C14 59.3(5)
C15 C16 H16A 117.9
C14 C16 H16A 117.9
C15 C16 H16B 117.8
C14 C16 H16B 117.8
H16A C16 H16B 115.0
C18 C17 C14 100.7(6)
C18 C17 C3 107.3(5)
C14 C17 C3 99.7(5)
C18 C17 H17 115.7
C14 C17 H17 115.6
C3 C17 H17 115.7
C19 C18 C17 107.4(7)
C19 C18 H18 126.3
C17 C18 H18 126.3
C18 C19 C13 107.6(7)
C18 C19 H19 126.2
C13 C19 H19 126.2
C21 C20 C7 121.7(7)
C21 C20 H20 119.1
C7 C20 H20 119.1
C10 C21 C20 118.8(7)
C10 C21 H21 120.6
C20 C21 H21 120.6
O6 C22 H22A 109.6
O6 C22 H22B 109.4
H22A C22 H22B 109.5
O6 C22 H22C 109.4
H22A C22 H22C 109.5
H22B C22 H22C 109.5
O7 C23 O6 122.0(7)
O7 C23 C24 128.4(6)
O6 C23 C24 109.6(6)
C23 C24 C40 108.7(5)
C23 C24 C25 120.1(5)
C40 C24 C25 103.6(5)
C23 C24 H24 108.0
C40 C24 H24 108.0
C25 C24 H24 108.0
C34 C25 C26 108.0(5)
C34 C25 C24 113.8(5)
C26 C25 C24 107.7(5)
C34 C25 C36 112.5(5)
C26 C25 C36 113.6(5)
C24 C25 C36 101.2(5)
C27 C26 C25 116.1(5)
C27 C26 H26A 108.3
C25 C26 H26A 108.3
C27 C26 H26B 108.3
C25 C26 H26B 108.2
H26A C26 H26B 107.4
O8 C27 C26 121.7(6)
O8 C27 C28 119.6(6)
C26 C27 C28 118.7(6)
C29 C28 C33 119.2(6)
C29 C28 C27 122.7(6)
C33 C28 C27 118.1(6)
C30 C29 C28 120.1(7)
C30 C29 H29 120.0
C28 C29 H29 120.0
C29 C30 C31 120.0(7)
C29 C30 H30 120.0
C31 C30 H30 120.0
C32 C31 C30 120.0(7)
C32 C31 H31 120.0
C30 C31 H31 120.0
C31 C32 C33 120.2(7)
C31 C32 H32 119.9
C33 C32 H32 119.9
C32 C33 C28 120.5(7)
C32 C33 H33 119.7
C28 C33 H33 119.8
O10 C34 O9 122.8(6)
O10 C34 C25 126.2(6)
O9 C34 C25 111.0(5)
O9 C35 H35A 109.5
O9 C35 H35B 109.4
H35A C35 H35B 109.5
O9 C35 H35C 109.5
H35A C35 H35C 109.5
H35B C35 H35C 109.5
C42 C36 C37 99.2(6)
C42 C36 C25 107.0(5)
C37 C36 C25 101.2(5)
C42 C36 H36 115.7
C37 C36 H36 115.7
C25 C36 H36 115.8
C39 C37 C38 60.5(5)
C39 C37 C40 124.4(7)
C38 C37 C40 125.6(7)
C39 C37 C36 125.5(7)
C38 C37 C36 127.5(6)
C40 C37 C36 94.8(6)
C37 C38 C39 59.7(5)
C37 C38 H38A 117.8
C39 C38 H38A 117.9
C37 C38 H38B 117.9
C39 C38 H38B 117.8
H38A C38 H38B 114.9
C37 C39 C38 59.7(5)
C37 C39 H39A 117.9
C38 C39 H39A 117.8
C37 C39 H39B 117.7
C38 C39 H39B 117.7
H39A C39 H39B 114.9
C37 C40 C41 98.7(6)
C37 C40 C24 99.9(5)
C41 C40 C24 107.6(5)
C37 C40 H40 116.0
C41 C40 H40 116.0
C24 C40 H40 116.0
C42 C41 C40 106.9(6)
C42 C41 H41 126.5
C40 C41 H41 126.6
C41 C42 C36 108.3(7)
C41 C42 H42 126.0
C36 C42 H42 125.8
O11 C43 H43A 109.3
O11 C43 H43B 109.5
H43A C43 H43B 109.5
O11 C43 H43C 109.6
H43A C43 H43C 109.5
H43B C43 H43C 109.5
O12 C44 O11 122.7(6)
O12 C44 C45 127.7(6)
O11 C44 C45 109.4(6)
C44 C45 C46 119.3(5)
C44 C45 C53 109.6(5)
C46 C45 C53 104.7(5)
C44 C45 H45 107.6
C46 C45 H45 107.6
C53 C45 H45 107.5
C57 C46 C47 109.4(5)
C57 C46 C45 113.8(5)
C47 C46 C45 109.0(5)
C57 C46 C56 109.7(5)
C47 C46 C56 114.3(5)
C45 C46 C56 100.5(5)
C48 C47 C46 115.7(5)
C48 C47 H47A 108.3
C46 C47 H47A 108.2
C48 C47 H47B 108.4
C46 C47 H47B 108.5
H47A C47 H47B 107.4
O15 C48 C49 121.0(6)
O15 C48 C47 121.2(6)
C49 C48 C47 117.8(6)
C60 C49 C50 118.9(6)
C60 C49 C48 122.7(6)
C50 C49 C48 118.4(6)
C51 C50 C49 120.6(7)
C51 C50 H50 119.7
C49 C50 H50 119.7
C50 C51 C52 120.0(7)
C50 C51 H51 120.0
C52 C51 H51 120.0
C59 C52 C51 119.6(7)
C59 C52 H52 120.2
C51 C52 H52 120.2
C54 C53 C61 99.0(6)
C54 C53 C45 106.6(5)
C61 C53 C45 98.0(5)
C54 C53 H53 116.7
C61 C53 H53 116.8
C45 C53 H53 116.7
C55 C54 C53 109.0(7)
C55 C54 H54 125.5
C53 C54 H54 125.5
C54 C55 C56 107.5(7)
C54 C55 H55 126.2
C56 C55 H55 126.3
C55 C56 C61 98.7(6)
C55 C56 C46 108.9(5)
C61 C56 C46 100.6(5)
C55 C56 H56 115.4
C61 C56 H56 115.5
C46 C56 H56 115.5
O14 C57 O13 123.4(6)
O14 C57 C46 127.4(6)
O13 C57 C46 108.9(5)
O13 C58 H58A 109.3
O13 C58 H58B 109.6
H58A C58 H58B 109.5
O13 C58 H58C 109.5
H58A C58 H58C 109.5
H58B C58 H58C 109.5
C52 C59 C60 121.1(8)
C52 C59 H59 119.5
C60 C59 H59 119.4
C49 C60 C59 119.7(7)
C49 C60 H60 120.1
C59 C60 H60 120.2
C62 C61 C63 60.3(5)
C62 C61 C56 129.5(6)
C63 C61 C56 125.9(7)
C62 C61 C53 125.0(7)
C63 C61 C53 122.0(6)
C56 C61 C53 95.1(5)
C61 C62 C63 60.2(5)
C61 C62 H62A 117.8
C63 C62 H62A 117.7
C61 C62 H62B 117.7
C63 C62 H62B 117.8
H62A C62 H62B 114.9
C62 C63 C61 59.4(5)
C62 C63 H63A 117.9
C61 C63 H63A 117.9
C62 C63 H63B 117.8
C61 C63 H63B 117.8
H63A C63 H63B 115.0
O16 C64 H64A 109.5
O16 C64 H64B 109.5
H64A C64 H64B 109.5
O16 C64 H64C 109.4
H64A C64 H64C 109.5
H64B C64 H64C 109.5
O20 C65 O16 123.0(6)
O20 C65 C66 128.9(6)
O16 C65 C66 108.0(6)
C65 C66 C76 111.2(5)
C65 C66 C67 117.8(5)
C76 C66 C67 101.8(5)
C65 C66 H66 108.5
C76 C66 H66 108.5
C67 C66 H66 108.6
C83 C67 C68 108.3(5)
C83 C67 C74 112.1(5)
C68 C67 C74 112.4(5)
C83 C67 C66 114.9(5)
C68 C67 C66 107.2(5)
C74 C67 C66 102.0(5)
C69 C68 C67 115.5(5)
C69 C68 H68A 108.4
C67 C68 H68A 108.4
C69 C68 H68B 108.4
C67 C68 H68B 108.4
H68A C68 H68B 107.5
O17 C69 C70 120.1(6)
O17 C69 C68 121.7(6)
C70 C69 C68 118.2(5)
C81 C70 C71 118.7(6)
C81 C70 C69 118.6(6)
C71 C70 C69 122.7(6)
C72 C71 C70 119.9(7)
C72 C71 H71 120.1
C70 C71 H71 120.0
C73 C72 C71 120.5(7)
C73 C72 H72 119.9
C71 C72 H72 119.6
C82 C73 C72 119.8(7)
C82 C73 H73 120.2
C72 C73 H73 120.0
C78 C74 C75 97.7(5)
C78 C74 C67 106.6(5)
C75 C74 C67 101.5(5)
C78 C74 H74 116.1
C75 C74 H74 116.2
C67 C74 H74 116.2
C79 C75 C80 60.5(5)
C79 C75 C76 126.2(7)
C80 C75 C76 124.4(7)
C79 C75 C74 126.3(6)
C80 C75 C74 125.9(7)
C76 C75 C74 95.0(6)
C75 C76 C77 100.1(6)
C75 C76 C66 100.8(5)
C77 C76 C66 106.8(5)
C75 C76 H76 115.7
C77 C76 H76 115.7
C66 C76 H76 115.7
C78 C77 C76 106.5(7)
C78 C77 H77 126.8
C76 C77 H77 126.7
C77 C78 C74 109.2(7)
C77 C78 H78 125.4
C74 C78 H78 125.5
C75 C79 C80 60.2(5)
C75 C79 H79A 117.7
C80 C79 H79A 117.8
C75 C79 H79B 117.8
C80 C79 H79B 117.7
H79A C79 H79B 114.9
C75 C80 C79 59.4(5)
C75 C80 H80A 117.9
C79 C80 H80A 117.9
C75 C80 H80B 117.8
C79 C80 H80B 117.8
H80A C80 H80B 115.0
C82 C81 C70 120.7(7)
C82 C81 H81 119.7
C70 C81 H81 119.6
C73 C82 C81 120.4(7)
C73 C82 H82 119.8
C81 C82 H82 119.8
O19 C83 O18 121.4(7)
O19 C83 C67 127.4(6)
O18 C83 C67 111.1(6)
O18 C84 H84A 109.5
O18 C84 H84B 109.5
H84A C84 H84B 109.5
O18 C84 H84C 109.5
H84A C84 H84C 109.5
H84B C84 H84C 109.5
O21 C85 H85A 109.3
O21 C85 H85B 109.4
H85A C85 H85B 109.5
O21 C85 H85C 109.7
H85A C85 H85C 109.5
H85B C85 H85C 109.5
O22 C86 O21 122.5(7)
O22 C86 C87 126.9(7)
O21 C86 C87 110.6(6)
C86 C87 C88 120.4(5)
C86 C87 C97 108.4(5)
C88 C87 C97 103.8(5)
C86 C87 H87 107.9
C88 C87 H87 107.8
C97 C87 H87 107.9
C89 C88 C104 107.8(5)
C89 C88 C87 109.2(5)
C104 C88 C87 114.2(5)
C89 C88 C95 113.4(5)
C104 C88 C95 111.3(5)
C87 C88 C95 100.9(5)
C90 C89 C88 116.6(5)
C90 C89 H89A 108.1
C88 C89 H89A 108.1
C90 C89 H89B 108.2
C88 C89 H89B 108.2
H89A C89 H89B 107.3
O23 C90 C89 121.2(6)
O23 C90 C91 121.2(6)
C89 C90 C91 117.5(6)
C102 C91 C92 120.0(6)
C102 C91 C90 123.4(6)
C92 C91 C90 116.6(6)
C93 C92 C91 119.9(7)
C93 C92 H92 120.1
C91 C92 H92 120.1
C94 C93 C92 120.3(7)
C94 C93 H93 119.9
C92 C93 H93 119.8
C93 C94 C103 119.9(7)
C93 C94 H94 120.1
C103 C94 H94 120.1
C99 C95 C96 99.8(6)
C99 C95 C88 107.3(5)
C96 C95 C88 100.3(5)
C99 C95 H95 115.8
C96 C95 H95 115.8
C88 C95 H95 115.7
C100 C96 C101 59.9(5)
C100 C96 C97 128.4(7)
C101 C96 C97 122.7(6)
C100 C96 C95 128.1(6)
C101 C96 C95 123.8(7)
C97 C96 C95 94.7(5)
C98 C97 C96 100.2(6)
C98 C97 C87 108.1(5)
C96 C97 C87 97.9(5)
C98 C97 H97 116.0
C96 C97 H97 116.0
C87 C97 H97 116.0
C99 C98 C97 107.8(7)
C99 C98 H98 126.1
C97 C98 H98 126.1
C98 C99 C95 107.7(7)
C98 C99 H99 126.1
C95 C99 H99 126.2
C96 C100 C101 60.5(5)
C96 C100 H10A 117.6
C101 C100 H10A 117.6
C96 C100 H10B 117.8
C101 C100 H10B 117.8
H10A C100 H10B 114.8
C100 C101 C96 59.6(5)
C100 C101 H901 117.9
C96 C101 H901 117.8
C100 C101 H902 117.7
C96 C101 H902 117.8
H901 C101 H902 114.9
C91 C102 C103 118.6(6)
C91 C102 H102 120.7
C103 C102 H102 120.6
C94 C103 C102 121.3(7)
C94 C103 H103 119.3
C102 C103 H103 119.4
O25 C104 O24 124.0(6)
O25 C104 C88 126.6(6)
O24 C104 C88 109.3(5)
O24 C105 H10C 109.5
O24 C105 H10D 109.5
H10C C105 H10D 109.5
O24 C105 H10E 109.4
H10C C105 H10E 109.5
H10D C105 H10E 109.5
O26 C106 H10F 109.5
O26 C106 H10G 109.5
H10F C106 H10G 109.5
O26 C106 H10H 109.4
H10F C106 H10H 109.5
H10G C106 H10H 109.5
O30 C107 O26 121.6(7)
O30 C107 C108 128.5(7)
O26 C107 C108 109.8(6)
C107 C108 C121 109.9(5)
C107 C108 C109 119.3(6)
C121 C108 C109 103.8(5)
C107 C108 H108 107.8
C121 C108 H108 107.8
C109 C108 H108 107.8
C116 C109 C110 108.9(5)
C116 C109 C118 111.4(5)
C110 C109 C118 113.8(5)
C116 C109 C108 114.4(5)
C110 C109 C108 108.2(5)
C118 C109 C108 100.0(5)
C111 C110 C109 116.0(5)
C111 C110 H11A 108.3
C109 C110 H11A 108.4
C111 C110 H11B 108.2
C109 C110 H11B 108.3
H11A C110 H11B 107.4
O29 C111 C112 118.8(6)
O29 C111 C110 121.6(6)
C112 C111 C110 119.6(6)
C113 C112 C126 118.6(6)
C113 C112 C111 120.5(6)
C126 C112 C111 120.9(6)
C112 C113 C114 120.3(6)
C112 C113 H113 119.9
C114 C113 H113 119.9
C115 C114 C113 120.8(7)
C115 C114 H114 119.6
C113 C114 H114 119.7
C114 C115 C125 120.5(7)
C114 C115 H115 119.8
C125 C115 H115 119.7
O28 C116 O27 124.2(6)
O28 C116 C109 126.2(7)
O27 C116 C109 109.5(5)
O27 C117 H11C 109.4
O27 C117 H11D 109.4
H11C C117 H11D 109.5
O27 C117 H11E 109.5
H11C C117 H11E 109.5
H11D C117 H11E 109.5
C122 C118 C119 100.1(6)
C122 C118 C109 101.3(5)
C119 C118 C109 108.2(5)
C122 C118 H118 115.1
C119 C118 H118 115.2
C109 C118 H118 115.1
C120 C119 C118 106.6(7)
C120 C119 H119 126.7
C118 C119 H119 126.6
C119 C120 C121 108.7(6)
C119 C120 H120 125.6
C121 C120 H120 125.6
C120 C121 C122 99.0(6)
C120 C121 C108 107.3(5)
C122 C121 C108 99.1(5)
C120 C121 H121 116.3
C122 C121 H121 116.3
C108 C121 H121 116.2
C123 C122 C118 130.8(6)
C123 C122 C124 60.2(5)
C118 C122 C124 126.6(6)
C123 C122 C121 124.0(6)
C118 C122 C121 94.5(5)
C124 C122 C121 122.1(6)
C122 C123 C124 60.9(5)
C122 C123 H12D 117.8
C124 C123 H12D 117.7
C122 C123 H12E 117.6
C124 C123 H12E 117.6
H12D C123 H12E 114.8
C123 C124 C122 58.9(5)
C123 C124 H12F 117.9
C122 C124 H12F 117.9
C123 C124 H12G 117.9
C122 C124 H12G 117.8
H12F C124 H12G 115.0
C115 C125 C126 118.6(6)
C115 C125 H125 120.7
C126 C125 H125 120.7
C125 C126 C112 121.2(7)
C125 C126 H126 119.3
C112 C126 H126 119.5

loop_
_geom_bond_atom_site_label_1
_geom_bond_atom_site_label_2
_geom_bond_distance
O1 C2 1.334(8)
O1 C1 1.443(7)
O2 C2 1.200(7)
O3 C11 1.186(7)
O4 C11 1.348(7)
O4 C12 1.433(7)
O5 C6 1.218(6)
O6 C23 1.342(7)
O6 C22 1.448(8)
O7 C23 1.196(7)
O8 C27 1.230(7)
O9 C34 1.344(7)
O9 C35 1.430(7)
O10 C34 1.197(7)
O11 C44 1.347(7)
O11 C43 1.443(7)
O12 C44 1.196(7)
O13 C57 1.358(7)
O13 C58 1.446(7)
O14 C57 1.189(7)
O15 C48 1.220(7)
O16 C65 1.343(7)
O16 C64 1.443(7)
O17 C69 1.219(7)
O18 C83 1.345(7)
O18 C84 1.434(7)
O19 C83 1.205(7)
O20 C65 1.196(7)
O21 C86 1.330(8)
O21 C85 1.449(8)
O22 C86 1.209(7)
O23 C90 1.217(7)
O24 C104 1.342(7)
O24 C105 1.437(7)
O25 C104 1.193(7)
O26 C107 1.348(7)
O26 C106 1.435(7)
O27 C116 1.353(7)
O27 C117 1.442(7)
O28 C116 1.180(7)
O29 C111 1.226(7)
O30 C107 1.190(7)
C1 H1A 0.9600
C1 H1B 0.9600
C1 H1C 0.9600
C2 C3 1.493(8)
C3 C17 1.573(8)
C3 C4 1.588(8)
C3 H3 0.9800
C4 C11 1.514(8)
C4 C5 1.540(8)
C4 C13 1.574(8)
C5 C6 1.500(8)
C5 H5A 0.9700
C5 H5B 0.9700
C6 C7 1.482(8)
C7 C20 1.388(8)
C7 C8 1.394(8)
C8 C9 1.363(8)
C8 H8 0.9300
C9 C10 1.373(9)
C9 H9 0.9300
C10 C21 1.374(10)
C10 H10 0.9300
C12 H12A 0.9600
C12 H12B 0.9600
C12 H12C 0.9600
C13 C14 1.509(9)
C13 C19 1.516(8)
C13 H13 0.9800
C14 C15 1.479(10)
C14 C16 1.499(10)
C14 C17 1.516(9)
C15 C16 1.490(11)
C15 H15A 0.9700
C15 H15B 0.9700
C16 H16A 0.9700
C16 H16B 0.9700
C17 C18 1.490(9)
C17 H17 0.9800
C18 C19 1.327(9)
C18 H18 0.9300
C19 H19 0.9300
C20 C21 1.381(8)
C20 H20 0.9300
C21 H21 0.9300
C22 H22A 0.9600
C22 H22B 0.9600
C22 H22C 0.9600
C23 C24 1.500(8)
C24 C40 1.561(9)
C24 C25 1.564(8)
C24 H24 0.9800
C25 C34 1.521(8)
C25 C26 1.540(7)
C25 C36 1.567(8)
C26 C27 1.485(8)
C26 H26A 0.9700
C26 H26B 0.9700
C27 C28 1.507(8)
C28 C29 1.372(8)
C28 C33 1.389(8)
C29 C30 1.374(9)
C29 H29 0.9300
C30 C31 1.395(9)
C30 H30 0.9300
C31 C32 1.350(9)
C31 H31 0.9300
C32 C33 1.374(8)
C32 H32 0.9300
C33 H33 0.9300
C35 H35A 0.9600
C35 H35B 0.9600
C35 H35C 0.9600
C36 C42 1.497(9)
C36 C37 1.524(9)
C36 H36 0.9800
C37 C39 1.484(10)
C37 C38 1.485(10)
C37 C40 1.513(9)
C38 C39 1.497(10)
C38 H38A 0.9700
C38 H38B 0.9700
C39 H39A 0.9700
C39 H39B 0.9700
C40 C41 1.521(9)
C40 H40 0.9800
C41 C42 1.323(9)
C41 H41 0.9300
C42 H42 0.9300
C43 H43A 0.9600
C43 H43B 0.9600
C43 H43C 0.9600
C44 C45 1.505(8)
C45 C46 1.566(8)
C45 C53 1.582(9)
C45 H45 0.9800
C46 C57 1.532(8)
C46 C47 1.536(8)
C46 C56 1.578(8)
C47 C48 1.514(8)
C47 H47A 0.9700
C47 H47B 0.9700
C48 C49 1.480(8)
C49 C60 1.383(8)
C49 C50 1.387(8)
C50 C51 1.372(9)
C50 H50 0.9300
C51 C52 1.384(10)
C51 H51 0.9300
C52 C59 1.357(9)
C52 H52 0.9300
C53 C54 1.504(9)
C53 C61 1.529(9)
C53 H53 0.9800
C54 C55 1.307(9)
C54 H54 0.9300
C55 C56 1.517(8)
C55 H55 0.9300
C56 C61 1.524(9)
C56 H56 0.9800
C58 H58A 0.9600
C58 H58B 0.9600
C58 H58C 0.9600
C59 C60 1.385(9)
C59 H59 0.9300
C60 H60 0.9300
C61 C62 1.499(9)
C61 C63 1.512(10)
C62 C63 1.513(11)
C62 H62A 0.9700
C62 H62B 0.9700
C63 H63A 0.9700
C63 H63B 0.9700
C64 H64A 0.9600
C64 H64B 0.9600
C64 H64C 0.9600
C65 C66 1.497(8)
C66 C76 1.579(9)
C66 C67 1.593(8)
C66 H66 0.9800
C67 C83 1.492(8)
C67 C68 1.558(8)
C67 C74 1.567(8)
C68 C69 1.506(8)
C68 H68A 0.9700
C68 H68B 0.9700
C69 C70 1.484(8)
C70 C81 1.385(8)
C70 C71 1.387(8)
C71 C72 1.384(8)
C71 H71 0.9300
C72 C73 1.375(9)
C72 H72 0.9300
C73 C82 1.360(9)
C73 H73 0.9300
C74 C78 1.509(9)
C74 C75 1.534(9)
C74 H74 0.9800
C75 C79 1.483(10)
C75 C80 1.495(10)
C75 C76 1.505(9)
C76 C77 1.516(9)
C76 H76 0.9800
C77 C78 1.314(9)
C77 H77 0.9300
C78 H78 0.9300
C79 C80 1.500(11)
C79 H79A 0.9700
C79 H79B 0.9700
C80 H80A 0.9700
C80 H80B 0.9700
C81 C82 1.378(9)
C81 H81 0.9300
C82 H82 0.9300
C84 H84A 0.9600
C84 H84B 0.9600
C84 H84C 0.9600
C85 H85A 0.9600
C85 H85B 0.9600
C85 H85C 0.9600
C86 C87 1.502(8)
C87 C88 1.563(8)
C87 C97 1.576(8)
C87 H87 0.9800
C88 C89 1.529(8)
C88 C104 1.548(8)
C88 C95 1.576(8)
C89 C90 1.499(8)
C89 H89A 0.9700
C89 H89B 0.9700
C90 C91 1.508(8)
C91 C102 1.380(8)
C91 C92 1.403(8)
C92 C93 1.367(9)
C92 H92 0.9300
C93 C94 1.364(10)
C93 H93 0.9300
C94 C103 1.380(10)
C94 H94 0.9300
C95 C99 1.520(9)
C95 C96 1.523(9)
C95 H95 0.9800
C96 C100 1.480(9)
C96 C101 1.493(10)
C96 C97 1.519(8)
C97 C98 1.507(9)
C97 H97 0.9800
C98 C99 1.315(9)
C98 H98 0.9300
C99 H99 0.9300
C100 C101 1.483(10)
C100 H10A 0.9700
C100 H10B 0.9700
C101 H901 0.9700
C101 H902 0.9700
C102 C103 1.375(9)
C102 H102 0.9300
C103 H103 0.9300
C105 H10C 0.9600
C105 H10D 0.9600
C105 H10E 0.9600
C106 H10F 0.9600
C106 H10G 0.9600
C106 H10H 0.9600
C107 C108 1.491(8)
C108 C121 1.561(9)
C108 C109 1.582(8)
C108 H108 0.9800
C109 C116 1.523(8)
C109 C110 1.539(8)
C109 C118 1.578(8)
C110 C111 1.484(8)
C110 H11A 0.9700
C110 H11B 0.9700
C111 C112 1.480(8)
C112 C113 1.374(8)
C112 C126 1.387(8)
C113 C114 1.378(9)
C113 H113 0.9300
C114 C115 1.359(9)
C114 H114 0.9300
C115 C125 1.379(10)
C115 H115 0.9300
C117 H11C 0.9600
C117 H11D 0.9600
C117 H11E 0.9600
C118 C122 1.500(8)
C118 C119 1.509(9)
C118 H118 0.9800
C119 C120 1.318(9)
C119 H119 0.9300
C120 C121 1.493(9)
C120 H120 0.9300
C121 C122 1.535(8)
C121 H121 0.9800
C122 C123 1.484(9)
C122 C124 1.513(9)
C123 C124 1.503(11)
C123 H12D 0.9700
C123 H12E 0.9700
C124 H12F 0.9700
C124 H12G 0.9700
C125 C126 1.387(9)
C125 H125 0.9300
C126 H126 0.9300
